data_1100347
loop_
_publ_author_name
'D\"otz, Karl Heinz'
'Sch\"afer, Thomas'
'Kroll, Friedrich'
'Harms, Klaus'

_publ_section_title
;
 Alkyne(carbene) Complexes: Stabilization of an Intermediate of
 Carbene Annelation
;
_journal_coden_ASTM ACIEAY
_journal_issue 9
_journal_name_full
;
 Angewandte Chemie, International Edition in English
;
_journal_page_first 1236
_journal_page_last 1238
_journal_paper_doi 10.1002/anie.199212361
_journal_volume 31
_journal_year 1992
_chemical_formula_sum 'C20 H12 O5 W'
_space_group_IT_number 2
_symmetry_cell_setting triclinic
_symmetry_Int_Tables_number 2
_symmetry_space_group_name_Hall '-P 1'
_symmetry_space_group_name_H-M 'P -1'
_cell_angle_alpha 95.31(1)
_cell_angle_beta 93.44(1)
_cell_angle_gamma 108.19(1)
_cell_formula_units_Z 2
_cell_length_a 9.097(1)
_cell_length_b 9.616(1)
_cell_length_c 10.958(1)
_cod_original_formula_sum 'C20 H12 O5 W1'
_cod_database_code 1100347

loop_
_symmetry_equiv_pos_site_id
_symmetry_equiv_pos_as_xyz
1 x,y,z
2 -x,-y,-z

loop_
_atom_site_label
_atom_site_type_symbol
_atom_site_fract_x
_atom_site_fract_y
_atom_site_fract_z
W1 W 0.13270(2) 0.28308(3) 0.24864(2)
O1 O 0.14390(38) 0.35004(39) 0.54441(34)
O2 O 0.00913(42) 0.55452(50) 0.22282(40)
O3 O -0.20019(41) 0.07262(50) 0.28142(50)
O4 O 0.02269(52) 0.18714(63) -0.03634(45)
O5 O 0.22358(41) -0.00340(45) 0.28301(38)
C1 C 0.62584(50) 0.41186(61) 0.08375(45)
H1 H 0.66647(50) 0.50527(61) 0.13404(45)
C2 C 0.71504(57) 0.36306(78) 0.00187(54)
H2 H 0.82133(57) 0.42187(78) -0.00162(54)
C3 C 0.65574(66) 0.23526(76) -0.07369(51)
H3 H 0.71917(66) 0.20272(76) -0.12948(51)
C4 C 0.50542(66) 0.15032(65) -0.06962(49)
H4 H 0.46350(66) 0.05824(65) -0.12162(49)
C5 C 0.41215(54) 0.19270(59) 0.01131(46)
H5 H 0.30548(54) 0.13373(59) 0.01269(46)
C6 C 0.47176(50) 0.32233(58) 0.08847(42)
C7 C 0.38501(46) 0.38083(55) 0.17719(45)
C8 C 0.37787(45) 0.46871(55) 0.26299(46)
C9 C 0.40002(45) 0.57855(52) 0.36527(43)
C10 C 0.30630(45) 0.53624(52) 0.46063(43)
C11 C 0.32758(51) 0.63475(58) 0.56483(47)
H6 H 0.26650(51) 0.60656(58) 0.63249(47)
C12 C 0.43530(54) 0.77269(62) 0.57314(51)
H7 H 0.44940(54) 0.84196(62) 0.64544(51)
C13 C 0.52513(52) 0.81333(61) 0.47581(54)
H8 H 0.59951(52) 0.91043(61) 0.48156(54)
C14 C 0.50934(48) 0.71702(58) 0.37266(47)
H9 H 0.57361(48) 0.74452(58) 0.30666(47)
C15 C 0.19431(48) 0.38687(54) 0.43828(48)
C16 C 0.03912(68) 0.20582(64) 0.55497(59)
H10 H 0.01573(68) 0.20129(64) 0.63923(59)
H11 H -0.05528(68) 0.18721(64) 0.50271(59)
H12 H 0.08729(68) 0.13277(64) 0.53158(59)
C17 C 0.05397(52) 0.45571(71) 0.23028(47)
C18 C -0.07701(61) 0.15486(65) 0.27425(58)
C19 C 0.06621(57) 0.22141(72) 0.06534(65)
C20 C 0.19630(52) 0.10569(69) 0.27075(48)

loop_
_atom_type_symbol
_atom_type_radius_bond
C 0.68
H 0.23
O 0.68
W 1.37
